data_8105261
loop_
_publ_author_name
'Lo, Kong Mun'
'Lee, See Mun'
'Tiekink, Edward R.T.'

_publ_section_title
;
 Crystal structure of
 bis{bromido-triphenyltin(IV)}(\m2-[4,4&#x2032;-bipyridine]1,1&#x2032;-dioxide-\k2
 O:O&#x2032;), C46H38Br2N2O2Sn2
;
_journal_issue 3
_journal_name_full 'Zeitschrift f\"ur Kristallographie - New Crystal Structures'
_journal_page_first 699
_journal_page_last 701
_journal_paper_doi 10.1515/ncrs-2019-0904
_journal_volume 235
_journal_year 2020
_chemical_formula_moiety 'C46 H38 Br2 N2 O2 Sn2'
_chemical_formula_sum 'C46 H38 Br2 N2 O2 Sn2'
_chemical_formula_weight 1048.00
_space_group_crystal_system monoclinic
_space_group_IT_number 14
_space_group_name_Hall '-P 2yn'
_space_group_name_H-M_alt 'P 1 21/n 1'
_atom_sites_solution_hydrogens geom
_atom_sites_solution_primary direct
_atom_sites_solution_secondary difmap
_audit_creation_method SHELXL-2017/1
_cell_angle_alpha 90
_cell_angle_beta 102.2240(10)
_cell_angle_gamma 90
_cell_formula_units_Z 2
_cell_length_a 9.84520(10)
_cell_length_b 12.20870(10)
_cell_length_c 17.42840(10)
_cell_measurement_reflns_used 32910
_cell_measurement_temperature 100(2)
_cell_measurement_theta_max 76.3680
_cell_measurement_theta_min 4.4230
_cell_volume 2047.35(3)
_computing_cell_refinement 'CrysAlisPro [1]'
_computing_data_collection 'CrysAlisPro [1]'
_computing_data_reduction 'CrysAlisPro [1]'
_computing_molecular_graphics 'ORTEP-3 for Windows [4]'
_computing_publication_material 'SHELXL-2018/3 [3]'
_computing_structure_refinement 'SHELXL-2017/1 [3]'
_computing_structure_solution 'SHELXT 2014/5 [2]'
_diffrn_ambient_temperature 100(2)
_diffrn_detector_area_resol_mean 5.2558
_diffrn_measured_fraction_theta_full 1.000
_diffrn_measured_fraction_theta_max 1.000
_diffrn_measurement_device_type 'XtaLAB Synergy, Dualflex, AtlasS2'
_diffrn_measurement_method '\w scans'
_diffrn_radiation_type CuK\a
_diffrn_radiation_wavelength 1.54184
_diffrn_reflns_av_R_equivalents 0.0341
_diffrn_reflns_av_unetI/netI 0.0140
_diffrn_reflns_Laue_measured_fraction_full 1.000
_diffrn_reflns_Laue_measured_fraction_max 1.000
_diffrn_reflns_limit_h_max 10
_diffrn_reflns_limit_h_min -11
_diffrn_reflns_limit_k_max 14
_diffrn_reflns_limit_k_min -14
_diffrn_reflns_limit_l_max 20
_diffrn_reflns_limit_l_min -20
_diffrn_reflns_number 47512
_diffrn_reflns_point_group_measured_fraction_full 1.000
_diffrn_reflns_point_group_measured_fraction_max 1.000
_diffrn_reflns_theta_full 67.078
_diffrn_reflns_theta_max 67.078
_diffrn_reflns_theta_min 4.456
_diffrn_source 'micro-focus sealed X-ray tube'
_exptl_absorpt_coefficient_mu 12.300
_exptl_absorpt_correction_T_max 1.000
_exptl_absorpt_correction_T_min 0.793
_exptl_absorpt_correction_type gaussian
_exptl_absorpt_process_details 'CrysAlisPro [1]'
_exptl_crystal_colour colourless
_exptl_crystal_density_diffrn 1.700
_exptl_crystal_description prism
_exptl_crystal_F_000 1028
_exptl_crystal_size_max 0.129
_exptl_crystal_size_mid 0.080
_exptl_crystal_size_min 0.054
_refine_diff_density_max 0.494
_refine_diff_density_min -0.409
_refine_diff_density_rms 0.059
_refine_ls_extinction_coef .
_refine_ls_extinction_method none
_refine_ls_goodness_of_fit_ref 0.994
_refine_ls_hydrogen_treatment constr
_refine_ls_matrix_type full
_refine_ls_number_parameters 244
_refine_ls_number_reflns 3660
_refine_ls_number_restraints 0
_refine_ls_restrained_S_all 0.994
_refine_ls_R_factor_all 0.0163
_refine_ls_R_factor_gt 0.0160
_refine_ls_shift/su_max 0.002
_refine_ls_shift/su_mean 0.000
_refine_ls_structure_factor_coef Fsqd
_refine_ls_weighting_details 'w=1/[\s^2^(Fo^2^)+(0.0258P)^2^+1.4348P] where P=(Fo^2^+2Fc^2^)/3'
_refine_ls_weighting_scheme calc
_refine_ls_wR_factor_gt 0.0424
_refine_ls_wR_factor_ref 0.0427
_reflns_Friedel_coverage 0.000
_reflns_Friedel_fraction_full .
_reflns_Friedel_fraction_max .
_reflns_number_gt 3602
_reflns_number_total 3660
_reflns_threshold_expression 'I > 2\s(I)'
_cod_data_source_file suppl_ncrs-2019-0904_suppl.cif
_cod_data_source_block shelx
_cod_original_sg_symbol_H-M 'P 21/n'
_cod_database_code 8105261
_shelx_shelxl_version_number 2017/1
_shelx_space_group_comment
;
The symmetry employed for this shelxl refinement is uniquely defined
by the following loop, which should always be used as a source of
symmetry information in preference to the above space-group names.
They are only intended as comments.
;
_shelx_estimated_absorpt_t_min 0.300
_shelx_estimated_absorpt_t_max 0.556

loop_
_space_group_symop_operation_xyz
'x, y, z'
'-x+1/2, y+1/2, -z+1/2'
'-x, -y, -z'
'x-1/2, -y-1/2, z-1/2'

loop_
_atom_site_label
_atom_site_type_symbol
_atom_site_fract_x
_atom_site_fract_y
_atom_site_fract_z
_atom_site_U_iso_or_equiv
_atom_site_adp_type
_atom_site_occupancy
_atom_site_site_symmetry_order
_atom_site_calc_flag
_atom_site_refinement_flags_posn
_atom_site_refinement_flags_adp
_atom_site_refinement_flags_occupancy
_atom_site_disorder_assembly
_atom_site_disorder_group
Sn Sn 0.47825(2) 0.36702(2) 0.75948(2) 0.01735(5) Uani 1 1 d . . . . .
Br Br 0.47321(2) 0.58076(2) 0.78787(2) 0.02327(6) Uani 1 1 d . . . . .
O1 O 0.48130(14) 0.17967(11) 0.74469(8) 0.0237(3) Uani 1 1 d . . . . .
N1 N 0.48667(17) 0.13557(12) 0.67572(10) 0.0214(3) Uani 1 1 d . . . . .
C1 C 0.69951(19) 0.36523(14) 0.76843(11) 0.0203(4) Uani 1 1 d . . . . .
C2 C 0.7814(2) 0.30574(16) 0.82648(12) 0.0256(4) Uani 1 1 d . . . . .
H2 H 0.740232 0.264731 0.861927 0.031 Uiso 1 1 calc R U . . .
C3 C 0.9250(2) 0.30472(17) 0.83414(13) 0.0292(4) Uani 1 1 d . . . . .
H3 H 0.981807 0.264240 0.875332 0.035 Uiso 1 1 calc R U . . .
C4 C 0.9848(2) 0.36268(17) 0.78173(14) 0.0296(5) Uani 1 1 d . . . . .
H4 H 1.082686 0.361028 0.786430 0.035 Uiso 1 1 calc R U . . .
C5 C 0.9027(2) 0.42302(17) 0.72253(13) 0.0275(4) Uani 1 1 d . . . . .
H5 H 0.943725 0.462273 0.686198 0.033 Uiso 1 1 calc R U . . .
C6 C 0.7594(2) 0.42603(16) 0.71634(12) 0.0242(4) Uani 1 1 d . . . . .
H6 H 0.702547 0.469276 0.676839 0.029 Uiso 1 1 calc R U . . .
C7 C 0.3577(2) 0.37985(15) 0.64197(11) 0.0211(4) Uani 1 1 d . . . . .
C8 C 0.4230(2) 0.37928(18) 0.57836(12) 0.0293(4) Uani 1 1 d . . . . .
H8 H 0.521160 0.372412 0.587221 0.035 Uiso 1 1 calc R U . . .
C9 C 0.3456(3) 0.3887(2) 0.50212(13) 0.0364(5) Uani 1 1 d . . . . .
H9 H 0.391203 0.388531 0.459210 0.044 Uiso 1 1 calc R U . . .
C10 C 0.2027(2) 0.39817(19) 0.48850(13) 0.0352(5) Uani 1 1 d . . . . .
H10 H 0.149740 0.404195 0.436354 0.042 Uiso 1 1 calc R U . . .
C11 C 0.1378(2) 0.3988(2) 0.55083(14) 0.0363(5) Uani 1 1 d . . . . .
H11 H 0.039499 0.405282 0.541786 0.044 Uiso 1 1 calc R U . . .
C12 C 0.2154(2) 0.39013(19) 0.62733(13) 0.0317(4) Uani 1 1 d . . . . .
H12 H 0.169323 0.391315 0.670030 0.038 Uiso 1 1 calc R U . . .
C13 C 0.40259(18) 0.31803(15) 0.86057(11) 0.0191(4) Uani 1 1 d . . . . .
C14 C 0.31267(18) 0.22954(16) 0.85837(11) 0.0230(4) Uani 1 1 d . . . . .
H14 H 0.279682 0.192224 0.810196 0.028 Uiso 1 1 calc R U . . .
C15 C 0.2704(2) 0.19495(17) 0.92579(13) 0.0276(4) Uani 1 1 d . . . . .
H15 H 0.207180 0.135570 0.923155 0.033 Uiso 1 1 calc R U . . .
C16 C 0.3204(2) 0.24705(17) 0.99654(12) 0.0303(4) Uani 1 1 d . . . . .
H16 H 0.292193 0.223242 1.042676 0.036 Uiso 1 1 calc R U . . .
C17 C 0.4116(2) 0.33397(18) 0.99999(12) 0.0309(4) Uani 1 1 d . . . . .
H17 H 0.447046 0.369178 1.048722 0.037 Uiso 1 1 calc R U . . .
C18 C 0.4516(2) 0.36999(15) 0.93242(12) 0.0242(4) Uani 1 1 d . . . . .
H18 H 0.513025 0.430585 0.935174 0.029 Uiso 1 1 calc R U . . .
C19 C 0.6107(2) 0.11883(15) 0.65641(11) 0.0209(4) Uani 1 1 d . . . . .
H19 H 0.693621 0.143452 0.690405 0.025 Uiso 1 1 calc R U . . .
C20 C 0.61721(19) 0.06640(15) 0.58787(11) 0.0204(4) Uani 1 1 d . . . . .
H20 H 0.705129 0.054771 0.574958 0.024 Uiso 1 1 calc R U . . .
C21 C 0.49704(19) 0.02961(15) 0.53646(11) 0.0213(4) Uani 1 1 d . . . . .
C22 C 0.3714(2) 0.05092(19) 0.55852(13) 0.0307(5) Uani 1 1 d . . . . .
H22 H 0.286800 0.028730 0.524976 0.037 Uiso 1 1 calc R U . . .
C23 C 0.3676(2) 0.10320(18) 0.62758(13) 0.0293(4) Uani 1 1 d . . . . .
H23 H 0.280927 0.116661 0.641576 0.035 Uiso 1 1 calc R U . . .

loop_
_atom_site_aniso_label
_atom_site_aniso_U_11
_atom_site_aniso_U_22
_atom_site_aniso_U_33
_atom_site_aniso_U_23
_atom_site_aniso_U_13
_atom_site_aniso_U_12
Sn 0.01518(7) 0.02144(8) 0.01465(7) -0.00291(4) 0.00139(5) 0.00156(4)
Br 0.02758(11) 0.02047(10) 0.02068(11) -0.00013(7) 0.00268(8) 0.00404(7)
O1 0.0302(7) 0.0216(7) 0.0204(6) -0.0078(5) 0.0077(5) 0.0002(5)
N1 0.0245(8) 0.0190(8) 0.0212(8) -0.0051(6) 0.0059(7) 0.0016(6)
C1 0.0197(9) 0.0216(9) 0.0203(9) -0.0091(7) 0.0056(7) -0.0058(7)
C2 0.0250(9) 0.0244(9) 0.0283(10) -0.0020(8) 0.0079(8) -0.0001(7)
C3 0.0249(10) 0.0312(10) 0.0292(11) 0.0009(9) 0.0006(8) 0.0076(8)
C4 0.0184(10) 0.0338(12) 0.0365(12) -0.0054(9) 0.0060(8) 0.0049(7)
C5 0.0242(10) 0.0314(11) 0.0289(11) -0.0008(8) 0.0098(8) 0.0013(8)
C6 0.0229(9) 0.0268(10) 0.0219(9) -0.0015(8) 0.0028(7) 0.0033(7)
C7 0.0232(9) 0.0222(9) 0.0161(9) -0.0015(7) -0.0005(7) 0.0012(7)
C8 0.0252(10) 0.0403(12) 0.0216(10) -0.0039(8) 0.0034(8) 0.0010(8)
C9 0.0451(13) 0.0450(13) 0.0184(10) -0.0047(9) 0.0053(9) 0.0016(10)
C10 0.0427(12) 0.0298(11) 0.0247(11) -0.0034(9) -0.0117(9) 0.0008(9)
C11 0.0242(10) 0.0390(12) 0.0398(13) 0.0026(10) -0.0068(9) -0.0007(9)
C12 0.0247(10) 0.0425(12) 0.0272(11) 0.0019(9) 0.0039(8) -0.0020(9)
C13 0.0178(8) 0.0218(9) 0.0174(9) -0.0008(7) 0.0027(7) 0.0052(7)
C14 0.0189(8) 0.0264(9) 0.0228(9) -0.0024(8) 0.0024(7) 0.0021(7)
C15 0.0223(9) 0.0266(10) 0.0348(11) 0.0042(8) 0.0084(8) 0.0033(8)
C16 0.0408(11) 0.0284(10) 0.0255(10) 0.0067(8) 0.0157(9) 0.0111(9)
C17 0.0464(12) 0.0280(10) 0.0178(9) -0.0029(8) 0.0055(9) 0.0071(9)
C18 0.0301(10) 0.0201(9) 0.0215(10) -0.0023(7) 0.0036(8) 0.0024(7)
C19 0.0197(9) 0.0209(9) 0.0221(9) -0.0011(7) 0.0045(7) -0.0022(7)
C20 0.0194(8) 0.0201(9) 0.0224(9) -0.0015(7) 0.0059(7) -0.0013(7)
C21 0.0210(9) 0.0202(9) 0.0223(9) -0.0032(8) 0.0037(7) 0.0016(7)
C22 0.0189(9) 0.0406(12) 0.0310(11) -0.0158(9) 0.0021(8) 0.0021(8)
C23 0.0196(9) 0.0356(11) 0.0327(11) -0.0130(9) 0.0055(8) 0.0029(8)

loop_
_atom_type_symbol
_atom_type_description
_atom_type_scat_dispersion_real
_atom_type_scat_dispersion_imag
_atom_type_scat_source
C C 0.0181 0.0091 'International Tables Vol C Tables 4.2.6.8 and 6.1.1.4'
H H 0.0000 0.0000 'International Tables Vol C Tables 4.2.6.8 and 6.1.1.4'
Br Br -0.6763 1.2805 'International Tables Vol C Tables 4.2.6.8 and 6.1.1.4'
N N 0.0311 0.0180 'International Tables Vol C Tables 4.2.6.8 and 6.1.1.4'
O O 0.0492 0.0322 'International Tables Vol C Tables 4.2.6.8 and 6.1.1.4'
Sn Sn 0.0259 5.4591 'International Tables Vol C Tables 4.2.6.8 and 6.1.1.4'

loop_
_geom_angle_atom_site_label_1
_geom_angle_atom_site_label_2
_geom_angle_atom_site_label_3
_geom_angle
_geom_angle_site_symmetry_1
_geom_angle_site_symmetry_3
C13 Sn C7 126.05(7) . .
C13 Sn C1 117.49(7) . .
C7 Sn C1 114.65(7) . .
C13 Sn O1 80.18(6) . .
C7 Sn O1 89.04(6) . .
C1 Sn O1 87.76(6) . .
C13 Sn Br 95.61(5) . .
C7 Sn Br 94.46(5) . .
C1 Sn Br 93.16(5) . .
O1 Sn Br 175.62(3) . .
N1 O1 Sn 120.52(11) . .
O1 N1 C19 119.91(16) . .
O1 N1 C23 119.07(16) . .
C19 N1 C23 120.94(17) . .
C2 C1 C6 120.11(18) . .
C2 C1 Sn 119.36(14) . .
C6 C1 Sn 120.52(14) . .
C1 C2 C3 120.36(19) . .
C1 C2 H2 119.8 . .
C3 C2 H2 119.8 . .
C4 C3 C2 119.89(19) . .
C4 C3 H3 120.1 . .
C2 C3 H3 120.1 . .
C3 C4 C5 120.19(18) . .
C3 C4 H4 119.9 . .
C5 C4 H4 119.9 . .
C4 C5 C6 119.69(19) . .
C4 C5 H5 120.2 . .
C6 C5 H5 120.2 . .
C1 C6 C5 119.72(18) . .
C1 C6 H6 120.1 . .
C5 C6 H6 120.1 . .
C12 C7 C8 118.40(19) . .
C12 C7 Sn 121.31(15) . .
C8 C7 Sn 120.29(15) . .
C9 C8 C7 120.6(2) . .
C9 C8 H8 119.7 . .
C7 C8 H8 119.7 . .
C10 C9 C8 120.2(2) . .
C10 C9 H9 119.9 . .
C8 C9 H9 119.9 . .
C11 C10 C9 119.5(2) . .
C11 C10 H10 120.2 . .
C9 C10 H10 120.2 . .
C10 C11 C12 120.3(2) . .
C10 C11 H11 119.9 . .
C12 C11 H11 119.9 . .
C7 C12 C11 121.0(2) . .
C7 C12 H12 119.5 . .
C11 C12 H12 119.5 . .
C14 C13 C18 118.34(18) . .
C14 C13 Sn 121.66(13) . .
C18 C13 Sn 119.82(14) . .
C13 C14 C15 120.94(18) . .
C13 C14 H14 119.5 . .
C15 C14 H14 119.5 . .
C16 C15 C14 119.96(19) . .
C16 C15 H15 120.0 . .
C14 C15 H15 120.0 . .
C15 C16 C17 119.81(19) . .
C15 C16 H16 120.1 . .
C17 C16 H16 120.1 . .
C18 C17 C16 120.26(19) . .
C18 C17 H17 119.9 . .
C16 C17 H17 119.9 . .
C17 C18 C13 120.66(19) . .
C17 C18 H18 119.7 . .
C13 C18 H18 119.7 . .
N1 C19 C20 120.03(17) . .
N1 C19 H19 120.0 . .
C20 C19 H19 120.0 . .
C19 C20 C21 121.34(17) . .
C19 C20 H20 119.3 . .
C21 C20 H20 119.3 . .
C22 C21 C20 116.28(17) . .
C22 C21 C21 121.9(2) . 3_656
C20 C21 C21 121.8(2) . 3_656
C23 C22 C21 121.31(18) . .
C23 C22 H22 119.3 . .
C21 C22 H22 119.3 . .
N1 C23 C22 120.09(18) . .
N1 C23 H23 120.0 . .
C22 C23 H23 120.0 . .

loop_
_geom_bond_atom_site_label_1
_geom_bond_atom_site_label_2
_geom_bond_distance
_geom_bond_site_symmetry_2
Sn C13 2.1383(18) .
Sn C7 2.1443(19) .
Sn C1 2.1508(19) .
Sn O1 2.3027(13) .
Sn Br 2.6583(2) .
O1 N1 1.328(2) .
N1 C19 1.350(3) .
N1 C23 1.348(3) .
C1 C2 1.362(3) .
C1 C6 1.396(3) .
C2 C3 1.392(3) .
C2 H2 0.9500 .
C3 C4 1.382(3) .
C3 H3 0.9500 .
C4 C5 1.381(3) .
C4 H4 0.9500 .
C5 C6 1.392(3) .
C5 H5 0.9500 .
C6 H6 0.9500 .
C7 C12 1.376(3) .
C7 C8 1.394(3) .
C8 C9 1.389(3) .
C8 H8 0.9500 .
C9 C10 1.382(3) .
C9 H9 0.9500 .
C10 C11 1.372(4) .
C10 H10 0.9500 .
C11 C12 1.393(3) .
C11 H11 0.9500 .
C12 H12 0.9500 .
C13 C14 1.392(3) .
C13 C18 1.396(3) .
C14 C15 1.393(3) .
C14 H14 0.9500 .
C15 C16 1.382(3) .
C15 H15 0.9500 .
C16 C17 1.383(3) .
C16 H16 0.9500 .
C17 C18 1.390(3) .
C17 H17 0.9500 .
C18 H18 0.9500 .
C19 C20 1.368(3) .
C19 H19 0.9500 .
C20 C21 1.398(3) .
C20 H20 0.9500 .
C21 C22 1.395(3) .
C21 C21 1.474(4) 3_656
C22 C23 1.370(3) .
C22 H22 0.9500 .
C23 H23 0.9500 .

loop_
_geom_torsion_atom_site_label_1
_geom_torsion_atom_site_label_2
_geom_torsion_atom_site_label_3
_geom_torsion_atom_site_label_4
_geom_torsion
_geom_torsion_site_symmetry_1
_geom_torsion_site_symmetry_2
_geom_torsion_site_symmetry_3
_geom_torsion_site_symmetry_4
Sn O1 N1 C19 86.86(17) . . . .
Sn O1 N1 C23 -96.39(18) . . . .
C6 C1 C2 C3 -0.3(3) . . . .
Sn C1 C2 C3 -179.01(15) . . . .
C1 C2 C3 C4 -1.2(3) . . . .
C2 C3 C4 C5 1.0(3) . . . .
C3 C4 C5 C6 0.6(3) . . . .
C2 C1 C6 C5 1.9(3) . . . .
Sn C1 C6 C5 -179.36(14) . . . .
C4 C5 C6 C1 -2.1(3) . . . .
C12 C7 C8 C9 -0.1(3) . . . .
Sn C7 C8 C9 -179.35(17) . . . .
C7 C8 C9 C10 -0.3(4) . . . .
C8 C9 C10 C11 0.3(4) . . . .
C9 C10 C11 C12 0.1(4) . . . .
C8 C7 C12 C11 0.5(3) . . . .
Sn C7 C12 C11 179.75(17) . . . .
C10 C11 C12 C7 -0.5(4) . . . .
C18 C13 C14 C15 1.3(3) . . . .
Sn C13 C14 C15 176.44(14) . . . .
C13 C14 C15 C16 -1.5(3) . . . .
C14 C15 C16 C17 0.5(3) . . . .
C15 C16 C17 C18 0.9(3) . . . .
C16 C17 C18 C13 -1.1(3) . . . .
C14 C13 C18 C17 0.1(3) . . . .
Sn C13 C18 C17 -175.20(15) . . . .
O1 N1 C19 C20 175.38(16) . . . .
C23 N1 C19 C20 -1.3(3) . . . .
N1 C19 C20 C21 0.3(3) . . . .
C19 C20 C21 C22 1.0(3) . . . .
C19 C20 C21 C21 -178.3(2) . . . 3_656
C20 C21 C22 C23 -1.2(3) . . . .
C21 C21 C22 C23 178.1(2) 3_656 . . .
O1 N1 C23 C22 -175.66(19) . . . .
C19 N1 C23 C22 1.1(3) . . . .
C21 C22 C23 N1 0.2(4) . . . .
